data_4067290
loop_
_publ_author_name
'Bombicz, Petra'
'Kov\'acs, Ilona'
'Nyul\'aszi, L\'aszl\'o'
'Szieberth, D\'enes'
'Terleczky, P\'eter'

_publ_section_title
;
 Neutral Pentacoordinate Group 14 Compounds with \b-Diketonato ligands
;
_journal_issue 5
_journal_name_full Organometallics
_journal_page_first 1100
_journal_paper_doi 10.1021/om900779s
_journal_volume 29
_journal_year 2010
_chemical_formula_sum 'C18 H11 F9 Ge O2'
_chemical_formula_weight 502.86
_chemical_name_systematic
; 
4,6-diphenyl-2,2,2-tris(trifluoromethyl)-2H,4H-1,3,2-dioxagermin-2-ium-4-ide
;
_space_group_IT_number 14
_symmetry_cell_setting monoclinic
_symmetry_space_group_name_Hall '-P 2ybc'
_symmetry_space_group_name_H-M 'P 1 21/c 1'
_atom_sites_solution_hydrogens difmap
_atom_sites_solution_primary direct
_atom_sites_solution_secondary difmap
_audit_creation_date 07-06-22
_audit_creation_method SHELXL-97
_cell_angle_alpha 90.00
_cell_angle_beta 105.02(3)
_cell_angle_gamma 90.00
_cell_formula_units_Z 8
_cell_length_a 19.612(4)
_cell_length_b 14.042(3)
_cell_length_c 13.579(3)
_cell_measurement_reflns_used 19570
_cell_measurement_temperature 100(2)
_cell_measurement_theta_max 35.8470
_cell_measurement_theta_min 2.9612
_cell_volume 3611.8(14)
_computing_cell_refinement 'CrystalClear (Rigaku/MSC Inc., 2006)'
_computing_data_collection 'CrystalClear (Rigaku/MSC Inc., 2006)'
_computing_data_reduction 'CrystalClear (Rigaku/MSC Inc., 2006)'
_computing_structure_refinement 'SHELXL-97 (Sheldrick, 1997)'
_computing_structure_solution 'SHELXS-97 (Sheldrick, 1990)'
_diffrn_ambient_temperature 100(2)
_diffrn_detector_area_resol_mean 10.0000
_diffrn_measured_fraction_theta_full 0.997
_diffrn_measured_fraction_theta_max 0.997
_diffrn_measurement_device
;
RAXIS conversion
;
_diffrn_measurement_method dtprofit.ref
_diffrn_radiation_detector RX
_diffrn_radiation_monochromator 'Graphite Monochromator'
_diffrn_radiation_source 'fine-focus sealed tube'
_diffrn_radiation_type MoK\a
_diffrn_radiation_wavelength 0.71073
_diffrn_reflns_av_R_equivalents 0.1146
_diffrn_reflns_av_sigmaI/netI 0.0489
_diffrn_reflns_limit_h_max 23
_diffrn_reflns_limit_h_min -23
_diffrn_reflns_limit_k_max 16
_diffrn_reflns_limit_k_min -16
_diffrn_reflns_limit_l_max 16
_diffrn_reflns_limit_l_min -16
_diffrn_reflns_number 84243
_diffrn_reflns_reduction_process 'Lp corrections applied'
_diffrn_reflns_theta_full 25.00
_diffrn_reflns_theta_max 25.00
_diffrn_reflns_theta_min 3.01
_diffrn_source_current 40.0000
_diffrn_source_power 2.0000
_diffrn_source_voltage 50.0000
_exptl_absorpt_coefficient_mu 1.799
_exptl_absorpt_correction_T_max 0.6619
_exptl_absorpt_correction_T_min 0.3456
_exptl_absorpt_correction_type numerical
_exptl_absorpt_process_details numerical
_exptl_crystal_colour Yellow
_exptl_crystal_density_diffrn 1.850
_exptl_crystal_density_method 'not measured'
_exptl_crystal_description Prism
_exptl_crystal_F_000 1984
_exptl_crystal_size_max 0.75
_exptl_crystal_size_mid 0.60
_exptl_crystal_size_min 0.25
_refine_diff_density_max 1.581
_refine_diff_density_min -1.022
_refine_diff_density_rms 0.126
_refine_ls_extinction_coef 0.0005(3)
_refine_ls_extinction_expression Fc^*^=kFc[1+0.001xFc^2^\l^3^/sin(2\q)]^-1/4^
_refine_ls_extinction_method SHELXL
_refine_ls_goodness_of_fit_ref 1.088
_refine_ls_hydrogen_treatment mixed
_refine_ls_matrix_type full
_refine_ls_number_parameters 623
_refine_ls_number_reflns 6351
_refine_ls_number_restraints 0
_refine_ls_restrained_S_all 1.088
_refine_ls_R_factor_all 0.0656
_refine_ls_R_factor_gt 0.0609
_refine_ls_shift/su_max 0.011
_refine_ls_shift/su_mean 0.001
_refine_ls_structure_factor_coef Fsqd
_refine_ls_weighting_details 'calc w=1/[\s^2^(Fo^2^)+(0.1166P)^2^+2.5390P] where P=(Fo^2^+2Fc^2^)/3'
_refine_ls_weighting_scheme calc
_refine_ls_wR_factor_gt 0.1695
_refine_ls_wR_factor_ref 0.1755
_reflns_number_gt 6021
_reflns_number_total 6353
_reflns_threshold_expression >2sigma(I)
_cod_data_source_file om900779s_si_002.cif
_cod_data_source_block ki58Ge
_cod_original_cell_volume 3611.8(12)
_cod_original_sg_symbol_H-M P21/c
_cod_database_code 4067290

loop_
_symmetry_equiv_pos_as_xyz
'x, y, z'
'-x, y+1/2, -z+1/2'
'-x, -y, -z'
'x, -y-1/2, z-1/2'

loop_
_atom_site_label
_atom_site_type_symbol
_atom_site_fract_x
_atom_site_fract_y
_atom_site_fract_z
_atom_site_U_iso_or_equiv
_atom_site_adp_type
_atom_site_occupancy
_atom_site_symmetry_multiplicity
_atom_site_calc_flag
_atom_site_refinement_flags
_atom_site_disorder_assembly
_atom_site_disorder_group
Ge1 Ge 0.449515(18) 0.58117(3) 0.70377(3) 0.03071(18) Uani 1 1 d . A .
O11 O 0.38565(13) 0.48370(19) 0.6631(2) 0.0351(6) Uani 1 1 d . . .
O12 O 0.37334(13) 0.66979(19) 0.6402(2) 0.0346(6) Uani 1 1 d . . .
C11 C 0.31638(19) 0.4856(3) 0.6496(3) 0.0315(8) Uani 1 1 d . . .
C12 C 0.27769(19) 0.5684(3) 0.6410(3) 0.0308(8) Uani 1 1 d . . .
H12 H 0.229(2) 0.564(3) 0.641(3) 0.038(11) Uiso 1 1 d . . .
C13 C 0.30699(19) 0.6583(3) 0.6342(3) 0.0297(8) Uani 1 1 d . . .
C14 C 0.52063(19) 0.4769(3) 0.7635(3) 0.0371(9) Uani 1 1 d . . .
F141 F 0.49996(13) 0.41775(18) 0.8271(2) 0.0497(6) Uani 1 1 d . . .
F142 F 0.53694(13) 0.42087(16) 0.6918(2) 0.0456(6) Uani 1 1 d . . .
F143 F 0.58292(12) 0.51479(18) 0.8176(2) 0.0479(6) Uani 1 1 d . . .
C15 C 0.4610(2) 0.6520(3) 0.8360(3) 0.0373(9) Uani 1 1 d . . .
F151 F 0.47204(13) 0.59277(18) 0.91704(18) 0.0446(6) Uani 1 1 d . . .
F152 F 0.51744(13) 0.70972(19) 0.85359(19) 0.0489(6) Uani 1 1 d . . .
F153 F 0.40563(12) 0.70637(19) 0.84177(19) 0.0493(6) Uani 1 1 d . . .
C16 C 0.5008(2) 0.6394(3) 0.6075(3) 0.0373(9) Uani 1 1 d . . .
F161 F 0.4682(6) 0.628(2) 0.5123(7) 0.069(5) Uani 0.67(5) 1 d P A 1
F162 F 0.5065(6) 0.7352(7) 0.6211(15) 0.058(3) Uani 0.67(5) 1 d P A 1
F163 F 0.5676(6) 0.6096(9) 0.6278(10) 0.066(3) Uani 0.67(5) 1 d P A 1
F164 F 0.486(3) 0.722(3) 0.573(5) 0.084(13) Uani 0.33(5) 1 d P A 2
F165 F 0.5694(12) 0.630(3) 0.6361(15) 0.069(7) Uani 0.33(5) 1 d P A 2
F166 F 0.490(3) 0.582(3) 0.522(2) 0.072(9) Uani 0.33(5) 1 d P A 2
C111 C 0.2841(2) 0.3901(3) 0.6445(3) 0.0328(8) Uani 1 1 d . . .
C112 C 0.3266(2) 0.3101(3) 0.6770(3) 0.0360(8) Uani 1 1 d . . .
H112 H 0.3763 0.3175 0.7004 0.043 Uiso 1 1 calc R . .
C113 C 0.2973(2) 0.2204(3) 0.6754(3) 0.0421(9) Uani 1 1 d . . .
H11A H 0.3267 0.1667 0.6973 0.050 Uiso 1 1 calc R . .
C114 C 0.2242(2) 0.2093(3) 0.6416(3) 0.0434(9) Uani 1 1 d . . .
H114 H 0.2039 0.1478 0.6414 0.052 Uiso 1 1 calc R . .
C115 C 0.1810(2) 0.2874(3) 0.6082(3) 0.0418(9) Uani 1 1 d . . .
H115 H 0.1313 0.2793 0.5844 0.050 Uiso 1 1 calc R . .
C116 C 0.2105(2) 0.3775(3) 0.6098(3) 0.0370(8) Uani 1 1 d . . .
H116 H 0.1809 0.4309 0.5872 0.044 Uiso 1 1 calc R . .
C131 C 0.26429(18) 0.7469(3) 0.6198(3) 0.0293(7) Uani 1 1 d . . .
C132 C 0.2986(2) 0.8351(3) 0.6321(3) 0.0328(8) Uani 1 1 d . . .
H132 H 0.3486 0.8376 0.6468 0.039 Uiso 1 1 calc R . .
C133 C 0.2600(2) 0.9189(3) 0.6228(3) 0.0351(8) Uani 1 1 d . . .
H133 H 0.2837 0.9786 0.6315 0.042 Uiso 1 1 calc R . .
C134 C 0.1868(2) 0.9157(3) 0.6008(3) 0.0350(8) Uani 1 1 d . . .
H134 H 0.1604 0.9731 0.5945 0.042 Uiso 1 1 calc R . .
C135 C 0.1520(2) 0.8280(3) 0.5878(3) 0.0351(8) Uani 1 1 d . . .
H135 H 0.1020 0.8258 0.5728 0.042 Uiso 1 1 calc R . .
C136 C 0.19053(19) 0.7442(3) 0.5969(3) 0.0328(8) Uani 1 1 d . . .
H136 H 0.1667 0.6847 0.5875 0.039 Uiso 1 1 calc R . .
Ge2 Ge 0.049472(18) 0.64998(3) 0.76867(3) 0.03195(18) Uani 1 1 d . B .
O21 O 0.11279(13) 0.74733(19) 0.8063(2) 0.0387(6) Uani 1 1 d . . .
C21 C 0.18247(18) 0.7484(3) 0.8428(3) 0.0297(7) Uani 1 1 d . . .
O22 O 0.12904(14) 0.5604(2) 0.8072(3) 0.0483(8) Uani 1 1 d . . .
C22 C 0.22280(19) 0.6674(3) 0.8635(3) 0.0302(7) Uani 1 1 d . . .
H22 H 0.271(3) 0.675(4) 0.896(4) 0.060(15) Uiso 1 1 d . . .
C23 C 0.19486(19) 0.5751(2) 0.8481(3) 0.0291(8) Uani 1 1 d . . .
C24 C -0.0238(2) 0.7566(3) 0.7302(3) 0.0421(10) Uani 1 1 d . . .
F241 F -0.08953(13) 0.72097(19) 0.7021(3) 0.0776(11) Uani 1 1 d . . .
F242 F -0.02476(15) 0.81521(19) 0.8082(2) 0.0611(7) Uani 1 1 d . . .
F243 F -0.01567(16) 0.8127(2) 0.6558(2) 0.0654(8) Uani 1 1 d . . .
C25 C 0.0275(2) 0.5886(3) 0.6290(3) 0.0426(10) Uani 1 1 d . . .
F251 F 0.0821(4) 0.5368(6) 0.6153(5) 0.076(2) Uani 0.631(12) 1 d P B 1
F252 F -0.0254(4) 0.5357(6) 0.6122(5) 0.084(4) Uani 0.631(12) 1 d P B 1
F253 F 0.0217(4) 0.6556(3) 0.5577(4) 0.065(2) Uani 0.631(12) 1 d P B 1
F254 F 0.0200(10) 0.4932(7) 0.6357(9) 0.104(6) Uani 0.369(12) 1 d P B 2
F255 F -0.0402(5) 0.6108(9) 0.5731(8) 0.081(5) Uani 0.369(12) 1 d P B 2
F256 F 0.0671(9) 0.5970(17) 0.5732(11) 0.133(11) Uani 0.369(12) 1 d P B 2
C26 C 0.0048(2) 0.5821(3) 0.8669(3) 0.0415(9) Uani 1 1 d . . .
F261 F -0.05062(17) 0.5321(3) 0.8177(2) 0.0715(14) Uani 0.926(6) 1 d P B 1
F262 F 0.04787(16) 0.5211(2) 0.9306(2) 0.0544(9) Uani 0.926(6) 1 d P B 1
F263 F -0.01557(17) 0.6444(2) 0.9289(2) 0.0576(9) Uani 0.926(6) 1 d P B 1
F266 F 0.030(4) 0.585(5) 0.969(5) 0.11(2) Uiso 0.074(6) 1 d P B 2
F264 F -0.078(2) 0.607(3) 0.832(3) 0.058(11) Uiso 0.074(6) 1 d P B 2
F265 F 0.000(2) 0.494(3) 0.866(3) 0.059(12) Uiso 0.074(6) 1 d P B 2
C211 C 0.21203(19) 0.8457(3) 0.8596(3) 0.0282(7) Uani 1 1 d . . .
C212 C 0.16690(19) 0.9239(3) 0.8526(3) 0.0332(8) Uani 1 1 d . . .
H212 H 0.1174 0.9143 0.8394 0.040 Uiso 1 1 calc R . .
C213 C 0.1941(2) 1.0156(3) 0.8650(3) 0.0366(8) Uani 1 1 d . . .
H213 H 0.1633 1.0685 0.8601 0.044 Uiso 1 1 calc R . .
C214 C 0.2668(2) 1.0302(3) 0.8845(3) 0.0364(8) Uani 1 1 d . . .
H214 H 0.2853 1.0930 0.8925 0.044 Uiso 1 1 calc R . .
C215 C 0.31171(19) 0.9534(3) 0.8922(3) 0.0336(8) Uani 1 1 d . . .
H215 H 0.3612 0.9635 0.9054 0.040 Uiso 1 1 calc R . .
C216 C 0.2851(2) 0.8620(3) 0.8808(3) 0.0305(8) Uani 1 1 d . . .
H216 H 0.3165 0.8094 0.8874 0.037 Uiso 1 1 calc R . .
C231 C 0.23936(18) 0.4893(3) 0.8752(3) 0.0301(7) Uani 1 1 d . . .
C232 C 0.2066(2) 0.4001(3) 0.8671(3) 0.0351(8) Uani 1 1 d . . .
H232 H 0.159(3) 0.395(3) 0.847(4) 0.047(12) Uiso 1 1 d . . .
C233 C 0.2473(2) 0.3188(3) 0.8947(3) 0.0394(9) Uani 1 1 d . . .
H233 H 0.2250 0.2583 0.8910 0.047 Uiso 1 1 calc R . .
C234 C 0.3200(2) 0.3250(3) 0.9277(3) 0.0375(8) Uani 1 1 d . . .
H234 H 0.3476 0.2690 0.9458 0.045 Uiso 1 1 calc R . .
C235 C 0.3525(2) 0.4128(3) 0.9343(3) 0.0368(9) Uani 1 1 d . . .
H235 H 0.4025 0.4168 0.9561 0.044 Uiso 1 1 calc R . .
C236 C 0.31276(19) 0.4952(3) 0.9093(3) 0.0329(8) Uani 1 1 d . . .
H236 H 0.3355 0.5555 0.9154 0.040 Uiso 1 1 calc R . .

loop_
_atom_site_aniso_label
_atom_site_aniso_U_11
_atom_site_aniso_U_22
_atom_site_aniso_U_33
_atom_site_aniso_U_23
_atom_site_aniso_U_13
_atom_site_aniso_U_12
Ge1 0.0252(3) 0.0324(3) 0.0344(3) -0.00070(14) 0.00750(18) 0.00140(13)
O11 0.0261(12) 0.0371(14) 0.0420(15) -0.0022(11) 0.0087(11) 0.0009(10)
O12 0.0290(13) 0.0373(13) 0.0367(14) 0.0003(11) 0.0071(11) -0.0028(10)
C11 0.0321(18) 0.038(2) 0.0256(17) -0.0022(14) 0.0096(14) -0.0019(15)
C12 0.0259(18) 0.0366(19) 0.0302(19) 0.0010(14) 0.0077(14) 0.0000(14)
C13 0.0295(18) 0.036(2) 0.0241(17) 0.0009(13) 0.0082(14) 0.0013(14)
C14 0.0253(18) 0.040(2) 0.045(2) -0.0019(17) 0.0080(16) 0.0010(15)
F141 0.0471(14) 0.0508(15) 0.0520(15) 0.0152(11) 0.0146(12) 0.0069(11)
F142 0.0432(13) 0.0408(13) 0.0545(15) -0.0048(10) 0.0157(11) 0.0087(10)
F143 0.0309(12) 0.0498(14) 0.0562(15) -0.0012(11) -0.0007(10) 0.0042(10)
C15 0.0300(19) 0.043(2) 0.038(2) -0.0018(16) 0.0077(16) -0.0017(15)
F151 0.0436(13) 0.0553(15) 0.0343(12) 0.0014(10) 0.0089(10) 0.0033(10)
F152 0.0448(13) 0.0523(15) 0.0502(15) -0.0130(11) 0.0135(11) -0.0158(11)
F153 0.0421(13) 0.0614(15) 0.0452(14) -0.0095(12) 0.0127(11) 0.0177(11)
C16 0.0300(19) 0.043(2) 0.039(2) 0.0005(17) 0.0097(16) -0.0017(15)
F161 0.060(4) 0.106(12) 0.040(3) 0.001(4) 0.014(3) -0.031(5)
F162 0.076(4) 0.031(3) 0.083(7) -0.001(3) 0.049(4) -0.006(3)
F163 0.038(5) 0.053(4) 0.117(9) 0.023(3) 0.040(5) 0.017(3)
F164 0.11(2) 0.061(13) 0.11(3) 0.037(16) 0.09(2) 0.038(14)
F165 0.040(9) 0.123(18) 0.038(8) 0.040(8) 0.001(6) -0.026(9)
F166 0.099(16) 0.085(15) 0.043(9) -0.028(9) 0.040(10) -0.041(13)
C111 0.0341(19) 0.038(2) 0.0275(18) -0.0026(15) 0.0105(14) -0.0034(16)
C112 0.0364(19) 0.035(2) 0.036(2) 0.0010(15) 0.0085(16) 0.0025(15)
C113 0.046(2) 0.035(2) 0.045(2) 0.0016(17) 0.0117(18) 0.0002(17)
C114 0.055(2) 0.0311(19) 0.047(2) -0.0054(17) 0.0170(19) -0.0102(18)
C115 0.039(2) 0.046(2) 0.041(2) -0.0030(18) 0.0116(17) -0.0093(18)
C116 0.037(2) 0.037(2) 0.037(2) -0.0004(16) 0.0096(16) -0.0016(16)
C131 0.0312(17) 0.0325(18) 0.0249(17) 0.0002(14) 0.0087(13) 0.0025(14)
C132 0.0308(18) 0.039(2) 0.0282(18) 0.0003(15) 0.0074(14) 0.0020(15)
C133 0.039(2) 0.036(2) 0.0290(19) -0.0017(14) 0.0069(16) 0.0004(15)
C134 0.033(2) 0.041(2) 0.031(2) 0.0008(15) 0.0077(15) 0.0071(15)
C135 0.0306(18) 0.044(2) 0.0323(19) 0.0066(16) 0.0118(15) 0.0044(16)
C136 0.0301(18) 0.039(2) 0.0292(18) 0.0002(14) 0.0070(14) -0.0005(15)
Ge2 0.0252(3) 0.0315(3) 0.0386(3) 0.00088(15) 0.00723(18) -0.00065(13)
O21 0.0231(12) 0.0362(14) 0.0535(17) 0.0018(12) 0.0043(11) -0.0001(10)
C21 0.0315(18) 0.037(2) 0.0236(17) -0.0011(14) 0.0124(13) 0.0000(15)
O22 0.0285(14) 0.0331(14) 0.076(2) -0.0007(14) 0.0009(14) -0.0021(11)
C22 0.0276(18) 0.0349(18) 0.0269(18) 0.0014(14) 0.0046(14) 0.0035(14)
C23 0.0300(18) 0.0313(19) 0.0272(18) -0.0008(13) 0.0096(14) -0.0018(14)
C24 0.0242(18) 0.043(2) 0.057(3) 0.0010(19) 0.0076(17) -0.0028(16)
F241 0.0303(13) 0.0429(15) 0.144(3) -0.0017(17) -0.0055(16) 0.0021(11)
F242 0.0645(17) 0.0487(15) 0.0734(19) -0.0130(14) 0.0237(14) 0.0133(13)
F243 0.0695(18) 0.0600(17) 0.0705(19) 0.0279(15) 0.0248(15) 0.0241(14)
C25 0.042(2) 0.042(2) 0.044(2) -0.0003(17) 0.0127(19) 0.0016(17)
F251 0.075(4) 0.091(5) 0.067(4) -0.019(3) 0.030(3) 0.030(4)
F252 0.080(5) 0.124(8) 0.062(4) -0.052(5) 0.044(4) -0.076(5)
F253 0.103(6) 0.052(3) 0.037(3) 0.0015(19) 0.014(3) 0.002(3)
F254 0.149(14) 0.046(5) 0.080(7) -0.013(5) -0.037(8) 0.002(7)
F255 0.064(6) 0.094(9) 0.062(6) -0.040(6) -0.025(5) 0.034(6)
F256 0.116(14) 0.23(3) 0.082(10) -0.105(13) 0.084(10) -0.144(17)
C26 0.040(2) 0.044(2) 0.037(2) -0.0003(16) 0.0052(17) -0.0076(17)
F261 0.062(2) 0.106(3) 0.0411(16) 0.0042(16) 0.0043(14) -0.050(2)
F262 0.0617(19) 0.0524(17) 0.0459(16) 0.0145(13) 0.0079(13) 0.0037(14)
F263 0.062(2) 0.066(2) 0.0522(18) 0.0014(14) 0.0280(15) 0.0070(14)
C211 0.0284(18) 0.0329(19) 0.0242(17) -0.0003(13) 0.0085(14) -0.0005(13)
C212 0.0271(18) 0.036(2) 0.035(2) -0.0022(14) 0.0061(15) 0.0015(14)
C213 0.037(2) 0.0296(19) 0.042(2) 0.0029(16) 0.0075(16) 0.0054(15)
C214 0.041(2) 0.0317(19) 0.0339(19) 0.0011(15) 0.0042(16) -0.0011(15)
C215 0.0304(18) 0.038(2) 0.0335(19) -0.0011(15) 0.0098(14) -0.0014(15)
C216 0.0342(19) 0.0288(18) 0.0289(18) 0.0020(14) 0.0091(15) 0.0020(14)
C231 0.0310(18) 0.0315(18) 0.0267(17) -0.0007(14) 0.0056(14) 0.0025(14)
C232 0.036(2) 0.039(2) 0.0307(19) -0.0005(16) 0.0092(15) -0.0010(16)
C233 0.042(2) 0.033(2) 0.044(2) 0.0042(17) 0.0112(17) 0.0020(16)
C234 0.040(2) 0.036(2) 0.036(2) 0.0054(16) 0.0109(16) 0.0063(16)
C235 0.0317(19) 0.044(2) 0.034(2) -0.0031(15) 0.0070(15) 0.0064(15)
C236 0.0307(18) 0.037(2) 0.0325(19) -0.0015(15) 0.0101(14) -0.0010(15)

loop_
_atom_type_symbol
_atom_type_description
_atom_type_scat_dispersion_real
_atom_type_scat_dispersion_imag
_atom_type_scat_source
C C 0.0033 0.0016 'International Tables Vol C Tables 4.2.6.8 and 6.1.1.4'
H H 0.0000 0.0000 'International Tables Vol C Tables 4.2.6.8 and 6.1.1.4'
O O 0.0106 0.0060 'International Tables Vol C Tables 4.2.6.8 and 6.1.1.4'
F F 0.0171 0.0103 'International Tables Vol C Tables 4.2.6.8 and 6.1.1.4'
Ge Ge 0.1547 1.8001 'International Tables Vol C Tables 4.2.6.8 and 6.1.1.4'

loop_
_geom_angle_atom_site_label_1
_geom_angle_atom_site_label_2
_geom_angle_atom_site_label_3
_geom_angle
O11 Ge1 O12 87.61(11)
O11 Ge1 C15 123.01(14)
O12 Ge1 C15 88.58(14)
O11 Ge1 C16 121.42(14)
O12 Ge1 C16 84.75(14)
C15 Ge1 C16 114.76(16)
O11 Ge1 C14 85.84(14)
O12 Ge1 C14 173.43(13)
C15 Ge1 C14 95.36(16)
C16 Ge1 C14 98.30(16)
C11 O11 Ge1 128.4(2)
C13 O12 Ge1 126.0(2)
O11 C11 C12 123.5(3)
O11 C11 C111 113.6(3)
C12 C11 C111 122.8(3)
C11 C12 C13 122.7(3)
O12 C13 C12 122.1(3)
O12 C13 C131 115.4(3)
C12 C13 C131 122.5(3)
F141 C14 F142 105.8(3)
F141 C14 F143 105.9(3)
F142 C14 F143 105.6(3)
F141 C14 Ge1 114.4(2)
F142 C14 Ge1 113.4(3)
F143 C14 Ge1 111.1(3)
F152 C15 F153 106.7(3)
F152 C15 F151 106.0(3)
F153 C15 F151 105.3(3)
F152 C15 Ge1 110.7(3)
F153 C15 Ge1 115.3(3)
F151 C15 Ge1 112.3(3)
F164 C16 F165 109.1(18)
F164 C16 F161 75(2)
F165 C16 F161 119.2(10)
F164 C16 F163 120(2)
F165 C16 F163 13(2)
F161 C16 F163 111.8(10)
F164 C16 F162 31(3)
F165 C16 F162 90.7(18)
F161 C16 F162 105.1(7)
F163 C16 F162 103.9(7)
F164 C16 F166 104.8(13)
F165 C16 F166 96.7(15)
F161 C16 F166 32.8(15)
F163 C16 F166 86(2)
F162 C16 F166 132.6(13)
F164 C16 Ge1 120.1(9)
F165 C16 Ge1 114.6(9)
F161 C16 Ge1 113.4(5)
F163 C16 Ge1 111.5(6)
F162 C16 Ge1 110.5(7)
F166 C16 Ge1 108.5(8)
C112 C111 C116 118.6(4)
C112 C111 C11 120.0(3)
C116 C111 C11 121.4(4)
C113 C112 C111 121.0(4)
C112 C113 C114 119.7(4)
C115 C114 C113 120.5(4)
C116 C115 C114 119.8(4)
C115 C116 C111 120.5(4)
C132 C131 C136 119.2(3)
C132 C131 C13 119.3(3)
C136 C131 C13 121.5(3)
C133 C132 C131 120.5(3)
C132 C133 C134 120.0(4)
C133 C134 C135 120.0(3)
C136 C135 C134 120.0(3)
C135 C136 C131 120.3(3)
O21 Ge2 O22 88.25(12)
O21 Ge2 C26 123.29(15)
O22 Ge2 C26 88.42(16)
O21 Ge2 C25 122.94(16)
O22 Ge2 C25 86.44(16)
C26 Ge2 C25 113.30(17)
O21 Ge2 C24 84.60(14)
O22 Ge2 C24 172.70(14)
C26 Ge2 C24 96.75(17)
C25 Ge2 C24 96.18(18)
C21 O21 Ge2 132.2(2)
O21 C21 C22 123.4(3)
O21 C21 C211 113.1(3)
C22 C21 C211 123.5(3)
C23 O22 Ge2 130.7(2)
C21 C22 C23 123.6(3)
O22 C23 C22 121.6(3)
O22 C23 C231 116.1(3)
C22 C23 C231 122.3(3)
F243 C24 F241 107.6(4)
F243 C24 F242 105.4(3)
F241 C24 F242 104.1(3)
F243 C24 Ge2 114.5(3)
F241 C24 Ge2 111.1(3)
F242 C24 Ge2 113.5(3)
F256 C25 F252 125.1(6)
F256 C25 F253 55.3(13)
F252 C25 F253 112.1(6)
F256 C25 F251 46.5(12)
F252 C25 F251 107.8(6)
F253 C25 F251 101.7(5)
F256 C25 F254 103.6(12)
F252 C25 F254 47.4(7)
F253 C25 F254 139.2(7)
F251 C25 F254 65.1(8)
F256 C25 F255 108.1(12)
F252 C25 F255 53.1(6)
F253 C25 F255 63.4(7)
F251 C25 F255 136.9(6)
F254 C25 F255 98.9(9)
F256 C25 Ge2 121.6(5)
F252 C25 Ge2 112.9(3)
F253 C25 Ge2 109.7(3)
F251 C25 Ge2 112.1(4)
F254 C25 Ge2 111.0(6)
F255 C25 Ge2 111.0(4)
F265 C26 F261 54(2)
F265 C26 F263 128.4(19)
F261 C26 F263 108.8(4)
F265 C26 F262 53(2)
F261 C26 F262 106.4(4)
F263 C26 F262 104.5(3)
F265 C26 F266 92(3)
F261 C26 F266 125(3)
F263 C26 F266 55(3)
F262 C26 F266 50(3)
F265 C26 F264 99(3)
F261 C26 F264 47.9(15)
F263 C26 F264 66.6(15)
F262 C26 F264 138.1(15)
F266 C26 F264 112(3)
F265 C26 Ge2 120.6(19)
F261 C26 Ge2 111.0(3)
F263 C26 Ge2 111.0(3)
F262 C26 Ge2 114.7(3)
F266 C26 Ge2 124(3)
F264 C26 Ge2 106.3(15)
C212 C211 C216 118.7(3)
C212 C211 C21 120.0(3)
C216 C211 C21 121.3(3)
C213 C212 C211 120.2(3)
C212 C213 C214 120.1(3)
C215 C214 C213 120.0(4)
C214 C215 C216 120.3(3)
C215 C216 C211 120.6(3)
C236 C231 C232 119.5(3)
C236 C231 C23 121.8(3)
C232 C231 C23 118.8(3)
C233 C232 C231 119.8(4)
C234 C233 C232 120.5(4)
C235 C234 C233 119.9(4)
C234 C235 C236 120.6(4)
C235 C236 C231 119.8(3)

loop_
_geom_bond_atom_site_label_1
_geom_bond_atom_site_label_2
_geom_bond_distance
Ge1 O11 1.841(3)
Ge1 O12 1.964(3)
Ge1 C15 2.013(4)
Ge1 C16 2.018(4)
Ge1 C14 2.040(4)
O11 C11 1.323(4)
O12 C13 1.293(4)
C11 C12 1.377(5)
C11 C111 1.477(5)
C12 C13 1.401(5)
C13 C131 1.483(5)
C14 F141 1.335(5)
C14 F142 1.352(5)
C14 F143 1.360(4)
C15 F152 1.343(4)
C15 F153 1.346(4)
C15 F151 1.351(5)
C16 F164 1.26(2)
C16 F165 1.31(2)
C16 F161 1.295(10)
C16 F163 1.334(10)
C16 F162 1.358(10)
C16 F166 1.383(16)
C111 C112 1.402(5)
C111 C116 1.408(5)
C112 C113 1.382(6)
C113 C114 1.396(6)
C114 C115 1.389(6)
C115 C116 1.388(6)
C131 C132 1.399(5)
C131 C136 1.399(5)
C132 C133 1.387(5)
C133 C134 1.389(5)
C134 C135 1.396(6)
C135 C136 1.386(5)
Ge2 O21 1.828(3)
Ge2 O22 1.967(3)
Ge2 C26 2.015(4)
Ge2 C25 2.025(4)
Ge2 C24 2.047(4)
O21 C21 1.327(4)
C21 C22 1.372(5)
C21 C211 1.479(5)
O22 C23 1.283(5)
C22 C23 1.402(5)
C23 C231 1.477(5)
C24 F243 1.324(5)
C24 F241 1.342(5)
C24 F242 1.346(5)
C25 F256 1.222(10)
C25 F252 1.248(6)
C25 F253 1.333(6)
C25 F251 1.346(7)
C25 F254 1.354(11)
C25 F255 1.384(9)
C26 F265 1.24(4)
C26 F261 1.322(5)
C26 F263 1.344(5)
C26 F262 1.348(5)
C26 F266 1.35(7)
C26 F264 1.61(4)
C211 C212 1.398(5)
C211 C216 1.406(5)
C212 C213 1.387(5)
C213 C214 1.395(5)
C214 C215 1.379(5)
C215 C216 1.379(5)
C231 C236 1.396(5)
C231 C232 1.400(5)
C232 C233 1.387(6)
C233 C234 1.383(6)
C234 C235 1.379(6)
C235 C236 1.388(5)
